data_2211707
loop_
_publ_author_name
'Aslanta\,s, Mehmet'
'Ceylan--\"Unl\"usoy, Meltem'
'Ertan, Rahmiye'
'Kendi, Engin'
'B\"uy\"ukg\"ung\"or, Orhan'

_publ_section_title
;
 3-Ethyl-5-(4-oxochroman-3-ylmethylene)-1,3-imidazolidine-2,4-dione
;
_journal_coeditor_code AT2183
_journal_issue 1
_journal_name_full 'Acta Crystallographica Section E'
_journal_page_first o184
_journal_page_last o185
_journal_paper_doi 10.1107/S1600536806052378
_journal_volume 63
_journal_year 2007
_chemical_formula_iupac 'C15 H12 N2 O4'
_chemical_formula_moiety 'C15 H12 N2 O4'
_chemical_formula_sum 'C15 H12 N2 O4'
_chemical_formula_weight 284.27
_chemical_name_systematic
;
3-Ethyl-5-(4-oxochroman-3-ylmethylene)-1,3-imidazolidine-2,4-dione
;
_space_group_IT_number 2
_symmetry_cell_setting triclinic
_symmetry_space_group_name_Hall '-P 1'
_symmetry_space_group_name_H-M 'P -1'
_audit_creation_method 'WinGX routine CIF_UPDATE'
_cell_angle_alpha 106.953(6)
_cell_angle_beta 101.066(6)
_cell_angle_gamma 92.143(6)
_cell_formula_units_Z 2
_cell_length_a 5.3407(4)
_cell_length_b 10.4070(8)
_cell_length_c 12.0223(9)
_cell_measurement_reflns_used 9747
_cell_measurement_temperature 295(2)
_cell_measurement_theta_max 28.5
_cell_measurement_theta_min 3.13
_cell_volume 624.18(9)
_computing_cell_refinement X-AREA
_computing_data_collection 'X-AREA (Stoe & Cie, 2002)'
_computing_data_reduction 'X-RED32 (Stoe & Cie, 2002)'
_computing_molecular_graphics 'ORTEP-3 for Windows (Farrugia, 1997)'
_computing_publication_material 'WinGX (Farrugia, 1999)'
_computing_structure_refinement 'SHELXL97 (Sheldrick, 1997)'
_computing_structure_solution 'SHELXS97 (Sheldrick, 1997)'
_diffrn_measured_fraction_theta_full 0.989
_diffrn_measured_fraction_theta_max 0.989
_diffrn_measurement_device_type 'Stoe IPDS-II'
_diffrn_measurement_method \w
_diffrn_radiation_monochromator graphite
_diffrn_radiation_type MoK\a
_diffrn_radiation_wavelength 0.71073
_diffrn_reflns_av_R_equivalents 0.0587
_diffrn_reflns_limit_h_max 7
_diffrn_reflns_limit_h_min -6
_diffrn_reflns_limit_k_max 13
_diffrn_reflns_limit_k_min -13
_diffrn_reflns_limit_l_max 16
_diffrn_reflns_limit_l_min -16
_diffrn_reflns_number 9747
_diffrn_reflns_theta_full 28.5
_diffrn_reflns_theta_max 28.5
_diffrn_reflns_theta_min 3.13
_diffrn_standards_decay_% 0
_diffrn_standards_interval_time 0
_diffrn_standards_number 0
_exptl_absorpt_coefficient_mu 0.112
_exptl_absorpt_correction_T_max 0.9889
_exptl_absorpt_correction_T_min 0.9715
_exptl_absorpt_correction_type integration
_exptl_absorpt_process_details '(X-RED32;  Stoe & Cie, 2002)'
_exptl_crystal_colour colourless
_exptl_crystal_density_diffrn 1.513
_exptl_crystal_density_method 'not measured'
_exptl_crystal_description prism
_exptl_crystal_F_000 296
_exptl_crystal_size_max 0.26
_exptl_crystal_size_mid 0.2
_exptl_crystal_size_min 0.1
_refine_diff_density_max 0.339
_refine_diff_density_min -0.187
_refine_ls_extinction_method none
_refine_ls_goodness_of_fit_ref 1.028
_refine_ls_hydrogen_treatment mixed
_refine_ls_matrix_type full
_refine_ls_number_parameters 203
_refine_ls_number_reflns 3131
_refine_ls_number_restraints 0
_refine_ls_restrained_S_all 1.028
_refine_ls_R_factor_gt 0.0428
_refine_ls_shift/su_max 0
_refine_ls_structure_factor_coef Fsqd
_refine_ls_weighting_details 'calc w=1/[\s^2^(Fo^2^)+(0.0598P)^2^+0.095P] where P=(Fo^2^+2Fc^2^)/3'
_refine_ls_weighting_scheme calc
_refine_ls_wR_factor_ref 0.1144
_reflns_number_gt 2373
_reflns_number_total 3131
_reflns_threshold_expression I>2\s(I)
_cod_data_source_file at2183.cif
_cod_data_source_block I
_cod_database_code 2211707
_cod_database_fobs_code 2211707

loop_
_symmetry_equiv_pos_as_xyz
'x, y, z'
'-x, -y, -z'

loop_
_atom_site_type_symbol
_atom_site_label
_atom_site_fract_x
_atom_site_fract_y
_atom_site_fract_z
_atom_site_U_iso_or_equiv
_atom_site_adp_type
_atom_site_calc_flag
_atom_site_refinement_flags
_atom_site_occupancy
O O4 0.0983(2) 0.49490(11) -0.16132(9) 0.0264(2) Uani d . 1
H H1 0.497(4) 0.1214(18) 0.4248(17) 0.027(5) Uiso d . 1
H H10 0.179(4) 0.3843(18) 0.0156(16) 0.025(4) Uiso d . 1
H H11 0.668(4) 0.2149(19) -0.1303(17) 0.032(5) Uiso d . 1
O O1 0.3566(2) 0.23695(10) 0.27032(9) 0.0236(2) Uani d . 1
O O2 0.7307(2) 0.14083(11) -0.00515(9) 0.0259(2) Uani d . 1
O O3 0.6898(2) 0.25287(11) -0.33877(9) 0.0274(2) Uani d . 1
C C5 0.6738(3) 0.11573(13) 0.17631(12) 0.0204(3) Uani d . 1
N N2 0.3813(2) 0.39021(12) -0.27353(11) 0.0224(3) Uani d . 1
N N1 0.5705(2) 0.27450(12) -0.15918(11) 0.0223(3) Uani d . 1
C C13 0.5651(3) 0.29902(14) -0.26467(13) 0.0221(3) Uani d . 1
C C7 0.6140(3) 0.17199(13) 0.07652(12) 0.0199(3) Uani d . 1
C C12 0.2636(3) 0.41865(14) -0.17818(12) 0.0210(3) Uani d . 1
C C8 0.4109(3) 0.26248(13) 0.08340(12) 0.0198(3) Uani d . 1
C C9 0.2985(3) 0.28713(14) 0.17874(12) 0.0216(3) Uani d . 1
H H9 0.1686 0.3443 0.1807 0.026 Uiso calc R 1
C C14 0.3221(3) 0.44218(15) -0.37468(13) 0.0246(3) Uani d . 1
H H14A 0.4775 0.4531 -0.4029 0.03 Uiso calc R 1
H H14B 0.2606 0.5303 -0.3492 0.03 Uiso calc R 1
C C15 0.1211(3) 0.34943(15) -0.47615(13) 0.0272(3) Uani d . 1
H H15A 0.178 0.261 -0.4996 0.041 Uiso calc R 1
H H15B 0.0955 0.3846 -0.5425 0.041 Uiso calc R 1
H H15C -0.0375 0.3441 -0.4505 0.041 Uiso calc R 1
C C1 0.5904(3) 0.09625(15) 0.36340(13) 0.0253(3) Uani d . 1
C C11 0.3856(3) 0.33805(13) -0.10197(12) 0.0203(3) Uani d . 1
C C10 0.3145(3) 0.33350(14) -0.00244(12) 0.0206(3) Uani d . 1
C C6 0.5421(3) 0.14943(14) 0.26884(13) 0.0213(3) Uani d . 1
C C2 0.7731(3) 0.00679(15) 0.36424(13) 0.0263(3) Uani d . 1
H H2 0.8067 -0.0305 0.4264 0.032 Uiso calc R 1
C C4 0.8606(3) 0.02510(14) 0.18031(13) 0.0236(3) Uani d . 1
H H4 0.9519 0.0014 0.12 0.028 Uiso calc R 1
C C3 0.9093(3) -0.02900(15) 0.27333(14) 0.0264(3) Uani d . 1
H H3 1.0329 -0.0893 0.2755 0.032 Uiso calc R 1

loop_
_atom_site_aniso_label
_atom_site_aniso_U_11
_atom_site_aniso_U_22
_atom_site_aniso_U_33
_atom_site_aniso_U_12
_atom_site_aniso_U_13
_atom_site_aniso_U_23
O4 0.0252(5) 0.0283(5) 0.0287(5) 0.0126(4) 0.0074(4) 0.0109(4)
O1 0.0237(5) 0.0279(5) 0.0244(5) 0.0100(4) 0.0089(4) 0.0124(4)
O2 0.0266(5) 0.0316(5) 0.0255(5) 0.0141(4) 0.0116(4) 0.0127(4)
O3 0.0295(6) 0.0327(5) 0.0263(5) 0.0120(4) 0.0130(4) 0.0130(4)
C5 0.0189(6) 0.0185(6) 0.0235(6) 0.0042(5) 0.0028(5) 0.0067(5)
N2 0.0249(6) 0.0230(6) 0.0222(6) 0.0084(5) 0.0057(5) 0.0103(5)
N1 0.0223(6) 0.0261(6) 0.0231(6) 0.0108(5) 0.0085(5) 0.0111(5)
C13 0.0214(7) 0.0233(6) 0.0231(6) 0.0053(5) 0.0053(5) 0.0089(5)
C7 0.0183(6) 0.0190(6) 0.0217(6) 0.0040(5) 0.0031(5) 0.0058(5)
C12 0.0213(7) 0.0203(6) 0.0219(6) 0.0051(5) 0.0047(5) 0.0070(5)
C8 0.0197(7) 0.0196(6) 0.0207(6) 0.0041(5) 0.0043(5) 0.0065(5)
C9 0.0205(7) 0.0219(6) 0.0247(7) 0.0072(5) 0.0066(5) 0.0090(5)
C14 0.0256(7) 0.0280(7) 0.0255(7) 0.0075(6) 0.0065(6) 0.0148(6)
C15 0.0290(8) 0.0298(7) 0.0242(7) 0.0087(6) 0.0062(6) 0.0092(6)
C1 0.0253(7) 0.0288(7) 0.0243(7) 0.0039(6) 0.0068(6) 0.0108(6)
C11 0.0190(6) 0.0193(6) 0.0226(6) 0.0057(5) 0.0047(5) 0.0058(5)
C10 0.0194(6) 0.0198(6) 0.0230(6) 0.0061(5) 0.0054(5) 0.0059(5)
C6 0.0194(6) 0.0200(6) 0.0243(7) 0.0046(5) 0.0037(5) 0.0067(5)
C2 0.0262(7) 0.0267(7) 0.0271(7) 0.0016(6) -0.0001(6) 0.0137(6)
C4 0.0224(7) 0.0220(6) 0.0263(7) 0.0055(5) 0.0041(5) 0.0075(5)
C3 0.0240(7) 0.0229(7) 0.0318(7) 0.0070(5) 0.0013(6) 0.0100(6)

loop_
_atom_type_symbol
_atom_type_description
_atom_type_scat_dispersion_real
_atom_type_scat_dispersion_imag
_atom_type_scat_source
C C 0.0033 0.0016 'International Tables Vol C Tables 4.2.6.8 and 6.1.1.4'
H H 0 0 'International Tables Vol C Tables 4.2.6.8 and 6.1.1.4'
N N 0.0061 0.0033 'International Tables Vol C Tables 4.2.6.8 and 6.1.1.4'
O O 0.0106 0.006 'International Tables Vol C Tables 4.2.6.8 and 6.1.1.4'

loop_
_geom_angle_atom_site_label_1
_geom_angle_atom_site_label_2
_geom_angle_atom_site_label_3
_geom_angle
_geom_angle_publ_flag
C9 O1 C6 118.46(11) ?
C6 C5 C4 118.13(13) ?
C6 C5 C7 120.66(12) ?
C4 C5 C7 121.19(13) ?
C12 N2 C13 111.45(11) yes
C12 N2 C14 125.83(12) ?
C13 N2 C14 122.69(12) ?
C13 N1 C11 112.00(12) yes
C13 N1 H11 126.4(12) ?
C11 N1 H11 121.1(12) ?
O3 C13 N1 128.53(13) ?
O3 C13 N2 125.16(13) ?
N1 C13 N2 106.31(12) yes
O2 C7 C8 125.01(13) ?
O2 C7 C5 120.08(12) ?
C8 C7 C5 114.90(12) yes
O4 C12 N2 126.19(13) ?
O4 C12 C11 128.72(13) ?
N2 C12 C11 105.08(11) ?
C9 C8 C7 118.48(12) ?
C9 C8 C10 114.92(12) ?
C7 C8 C10 126.59(12) ?
O1 C9 C8 126.29(13) ?
O1 C9 H9 116.9 ?
C8 C9 H9 116.9 ?
N2 C14 C15 112.24(12) ?
N2 C14 H14A 109.2 ?
C15 C14 H14A 109.2 ?
N2 C14 H14B 109.2 ?
C15 C14 H14B 109.2 ?
H14A C14 H14B 107.9 ?
C14 C15 H15A 109.5 ?
C14 C15 H15B 109.5 ?
H15A C15 H15B 109.5 ?
C14 C15 H15C 109.5 ?
H15A C15 H15C 109.5 ?
H15B C15 H15C 109.5 ?
C2 C1 C6 118.26(14) ?
C2 C1 H1 121.9(11) ?
C6 C1 H1 119.9(11) ?
C10 C11 N1 131.50(13) ?
C10 C11 C12 123.50(13) ?
N1 C11 C12 104.99(12) ?
C11 C10 C8 131.40(13) yes
C11 C10 H10 114.4(11) ?
C8 C10 H10 114.2(11) ?
O1 C6 C1 116.61(13) ?
O1 C6 C5 121.19(12) yes
C1 C6 C5 122.20(13) ?
C1 C2 C3 121.13(14) ?
C1 C2 H2 119.4 ?
C3 C2 H2 119.4 ?
C3 C4 C5 120.24(14) ?
C3 C4 H4 119.9 ?
C5 C4 H4 119.9 ?
C4 C3 C2 120.02(14) ?
C4 C3 H3 120 ?
C2 C3 H3 120 ?

loop_
_geom_bond_atom_site_label_1
_geom_bond_atom_site_label_2
_geom_bond_distance
_geom_bond_publ_flag
O4 C12 1.2151(17) yes
O1 C9 1.3407(17) yes
O1 C6 1.3698(16) yes
O2 C7 1.2336(17) yes
O3 C13 1.2121(18) yes
C5 C6 1.395(2) ?
C5 C4 1.4018(19) ?
C5 C7 1.4699(19) ?
N2 C12 1.3747(18) yes
N2 C13 1.4016(18) yes
N2 C14 1.4560(17) yes
N1 C13 1.3600(19) yes
N1 C11 1.3896(18) yes
N1 H11 0.92(2) ?
C7 C8 1.4614(19) yes
C12 C11 1.4925(19) ?
C8 C9 1.358(2) yes
C8 C10 1.4647(18) yes
C9 H9 0.93 ?
C14 C15 1.518(2) yes
C14 H14A 0.97 ?
C14 H14B 0.97 ?
C15 H15A 0.96 ?
C15 H15B 0.96 ?
C15 H15C 0.96 ?
C1 C2 1.374(2) ?
C1 C6 1.389(2) ?
C1 H1 0.949(19) ?
C11 C10 1.336(2) yes
C10 H10 0.936(19) ?
C2 C3 1.397(2) ?
C2 H2 0.93 ?
C4 C3 1.379(2) ?
C4 H4 0.93 ?
C3 H3 0.93 ?

loop_
_geom_hbond_atom_site_label_D
_geom_hbond_atom_site_label_H
_geom_hbond_atom_site_label_A
_geom_hbond_site_symmetry_A
_geom_hbond_distance_DH
_geom_hbond_distance_HA
_geom_hbond_distance_DA
_geom_hbond_angle_DHA
_geom_hbond_publ_flag
N1 H11 O2 1_555 0.93(2) 1.86(2) 2.6607(17) 142.9(18) yes
C10 H10 O4 1_555 0.93(2) 2.674(19) 2.995(2) 101.0(13) yes

loop_
_geom_torsion_atom_site_label_1
_geom_torsion_atom_site_label_2
_geom_torsion_atom_site_label_3
_geom_torsion_atom_site_label_4
_geom_torsion
_geom_torsion_publ_flag
C11 N1 C13 O3 -175.36(15) ?
C11 N1 C13 N2 4.25(16) ?
C12 N2 C13 O3 176.97(14) ?
C14 N2 C13 O3 -1.0(2) ?
C12 N2 C13 N1 -2.66(16) ?
C14 N2 C13 N1 179.33(13) yes
C6 C5 C7 O2 -179.56(13) ?
C4 C5 C7 O2 -0.8(2) ?
C6 C5 C7 C8 -0.20(19) ?
C4 C5 C7 C8 178.60(12) ?
C13 N2 C12 O4 179.37(14) ?
C14 N2 C12 O4 -2.7(2) ?
C13 N2 C12 C11 0.20(15) yes
C14 N2 C12 C11 178.14(13) ?
O2 C7 C8 C9 179.70(14) ?
C5 C7 C8 C9 0.38(18) ?
O2 C7 C8 C10 -1.4(2) ?
C5 C7 C8 C10 179.30(13) ?
C6 O1 C9 C8 -1.7(2) ?
C7 C8 C9 O1 0.6(2) ?
C10 C8 C9 O1 -178.44(13) ?
C12 N2 C14 C15 -91.48(17) ?
C13 N2 C14 C15 86.24(17) yes
C13 N1 C11 C10 174.91(15) ?
C13 N1 C11 C12 -4.09(16) ?
O4 C12 C11 C10 4.0(2) ?
N2 C12 C11 C10 -176.84(13) ?
O4 C12 C11 N1 -176.87(14) ?
N2 C12 C11 N1 2.26(14) ?
N1 C11 C10 C8 1.8(3) ?
C12 C11 C10 C8 -179.37(14) yes
C9 C8 C10 C11 176.85(15) ?
C7 C8 C10 C11 -2.1(2) yes
C9 O1 C6 C1 -177.89(13) ?
C9 O1 C6 C5 1.85(19) ?
C2 C1 C6 O1 179.24(12) ?
C2 C1 C6 C5 -0.5(2) ?
C4 C5 C6 O1 -179.76(12) yes
C7 C5 C6 O1 -0.9(2) ?
C4 C5 C6 C1 0.0(2) ?
C7 C5 C6 C1 178.80(13) ?
C6 C1 C2 C3 0.7(2) ?
C6 C5 C4 C3 0.4(2) ?
C7 C5 C4 C3 -178.43(13) ?
C5 C4 C3 C2 -0.2(2) ?
C1 C2 C3 C4 -0.3(2) ?

loop_
_cod_related_entry_id
_cod_related_entry_database
_cod_related_entry_code
1 ChemSpider 21178149
